data_2217490
loop_
_publ_author_name
'Li, Yitao'
'Wang, Zhiguo'

_publ_section_title <i>N</i>,<i>N</i>'-{[Bis(trifluoromethyl)methylene]di-<i>p</i>-phenylene}diphthalimide
_journal_coeditor_code EZ2112
_journal_issue 2
_journal_name_full 'Acta Crystallographica Section E'
_journal_page_first o388
_journal_page_last o388
_journal_paper_doi 10.1107/S1600536807068249
_journal_volume 64
_journal_year 2008
_chemical_formula_iupac 'C31 H16 F6 N2 O4'
_chemical_formula_moiety 'C31 H16 F6 N2 O4'
_chemical_formula_sum 'C31 H16 F6 N2 O4'
_chemical_formula_weight 594.46
_chemical_name_systematic
;
<i>N</i>,<i>N</i>'-{[Bis(trifluoromethyl)methylene]di-<i>p</i>-
phenylene}diphthalimide
;
_space_group_IT_number 54
_symmetry_cell_setting orthorhombic
_symmetry_space_group_name_Hall '-P 2a 2ac'
_symmetry_space_group_name_H-M 'P c c a'
_atom_sites_solution_hydrogens geom
_atom_sites_solution_primary direct
_atom_sites_solution_secondary difmap
_audit_creation_method SHELXL-97
_cell_angle_alpha 90.00
_cell_angle_beta 90.00
_cell_angle_gamma 90.00
_cell_formula_units_Z 4
_cell_length_a 13.3588(19)
_cell_length_b 12.5340(18)
_cell_length_c 15.792(2)
_cell_measurement_reflns_used 2679
_cell_measurement_temperature 292(2)
_cell_measurement_theta_max 21.80
_cell_measurement_theta_min 2.57
_cell_volume 2644.2(6)
_computing_cell_refinement 'SAINT (Bruker, 2001)'
_computing_data_collection 'SMART (Bruker, 2001)'
_computing_data_reduction 'SAINT (Bruker, 2001)'
_computing_molecular_graphics 'SHELXTL (Bruker, 1997)'
_computing_publication_material 'SHELXTL (Bruker, 1997)'
_computing_structure_refinement 'SHELXL97 (Sheldrick, 1997)'
_computing_structure_solution 'SHELXS97 (Sheldrick, 1997)'
_diffrn_ambient_temperature 292(2)
_diffrn_measured_fraction_theta_full 0.998
_diffrn_measured_fraction_theta_max 0.998
_diffrn_measurement_device_type 'Bruker SMART 4K CCD area-detector'
_diffrn_measurement_method '\f and \w'
_diffrn_radiation_monochromator graphite
_diffrn_radiation_source 'fine-focus sealed tube'
_diffrn_radiation_type MoK\a
_diffrn_radiation_wavelength 0.71073
_diffrn_reflns_av_R_equivalents 0.1194
_diffrn_reflns_av_sigmaI/netI 0.0648
_diffrn_reflns_limit_h_max 16
_diffrn_reflns_limit_h_min -16
_diffrn_reflns_limit_k_max 13
_diffrn_reflns_limit_k_min -15
_diffrn_reflns_limit_l_max 19
_diffrn_reflns_limit_l_min -19
_diffrn_reflns_number 15610
_diffrn_reflns_theta_full 26.00
_diffrn_reflns_theta_max 26.00
_diffrn_reflns_theta_min 2.57
_exptl_absorpt_coefficient_mu 0.128
_exptl_absorpt_correction_type none
_exptl_crystal_colour colorless
_exptl_crystal_density_diffrn 1.493
_exptl_crystal_density_method 'not measured'
_exptl_crystal_description block
_exptl_crystal_F_000 1208
_exptl_crystal_size_max 0.30
_exptl_crystal_size_mid 0.30
_exptl_crystal_size_min 0.20
_refine_diff_density_max 0.235
_refine_diff_density_min -0.234
_refine_ls_extinction_method none
_refine_ls_goodness_of_fit_ref 1.054
_refine_ls_hydrogen_treatment constr
_refine_ls_matrix_type full
_refine_ls_number_parameters 232
_refine_ls_number_reflns 2607
_refine_ls_number_restraints 64
_refine_ls_restrained_S_all 1.207
_refine_ls_R_factor_all 0.0966
_refine_ls_R_factor_gt 0.0655
_refine_ls_shift/su_max 0.000
_refine_ls_shift/su_mean 0.000
_refine_ls_structure_factor_coef Fsqd
_refine_ls_weighting_details 'calc w=1/[\s^2^(Fo^2^)+(0.0607P)^2^+1.4164P] where P=(Fo^2^+2Fc^2^)/3'
_refine_ls_weighting_scheme calc
_refine_ls_wR_factor_gt 0.1523
_refine_ls_wR_factor_ref 0.1683
_reflns_number_gt 1864
_reflns_number_total 2607
_reflns_threshold_expression I>2sigma(I)
_cod_data_source_file ez2112.cif
_cod_data_source_block I
_cod_depositor_comments
;
The following automatic conversions were performed:
'_symmetry_cell_setting' value 'Orthorhombic' changed to 'orthorhombic'
according to '/home/saulius/struct/CIF-dictionaries/cif_core.dic'
dictionary named 'cif_core.dic' version 2.4.1 from 2010-06-29.

Automatic conversion script
Id: cif_fix_enum 1527 2010-12-29 10:47:43Z saulius 

The following automatic conversions were performed:

'_symmetry_cell_setting' value 'Orthorhombic' changed to
'orthorhombic' according to
/home/saulius/struct/CIF-dictionaries/cif_core.dic dictionary named
'cif_core.dic' version 2.4.1 from 2010-06-29.

Automatic conversion script
Id: cif_fix_values 1715 2011-07-08 13:25:40Z adriana 
;
_cod_database_code 2217490
_cod_database_fobs_code 2217490

loop_
_symmetry_equiv_pos_as_xyz
'x, y, z'
'-x+1/2, -y, z'
'-x, y, -z+1/2'
'x+1/2, -y, -z+1/2'
'-x, -y, -z'
'x-1/2, y, -z'
'x, -y, z-1/2'
'-x-1/2, y, z-1/2'

loop_
_atom_site_type_symbol
_atom_site_label
_atom_site_fract_x
_atom_site_fract_y
_atom_site_fract_z
_atom_site_U_iso_or_equiv
_atom_site_adp_type
_atom_site_calc_flag
_atom_site_refinement_flags
_atom_site_occupancy
_atom_site_disorder_assembly
_atom_site_disorder_group
C C1 0.1413(6) 0.5169(6) 0.0925(5) 0.061(3) Uani d PDU 0.59 A 1
F F1 0.1409(5) 0.5845(3) 0.0233(3) 0.110(2) Uani d PDU 0.59 A 1
F F2 0.0992(5) 0.4244(3) 0.0577(3) 0.115(2) Uani d PDU 0.59 A 1
F F3 0.0585(4) 0.5547(4) 0.1406(4) 0.0905(18) Uani d PDU 0.59 A 1
C C1' 0.1891(7) 0.5093(6) 0.0641(4) 0.067(3) Uani d PDU 0.41 . 2
F F1' 0.2253(6) 0.5779(5) 0.0078(4) 0.088(2) Uani d PDU 0.41 . 2
F F2' 0.1774(6) 0.4132(4) 0.0295(4) 0.083(2) Uani d PDU 0.41 . 2
F F3' 0.1045(5) 0.5408(7) 0.1022(6) 0.072(3) Uani d PDU 0.41 B 2
C C2 0.2500 0.5000 0.1377(3) 0.089(2) Uani d SD 1 . .
C C3 0.2705(3) 0.6000(2) 0.1916(2) 0.0590(10) Uani d D 1 A .
C C4 0.2369(3) 0.7005(3) 0.1690(2) 0.0572(10) Uani d . 1 . .
H H4 0.1967 0.7089 0.1214 0.069 Uiso calc R 1 A .
C C5 0.3309(3) 0.5905(3) 0.2625(2) 0.0641(11) Uani d . 1 . .
H H5 0.3531 0.5233 0.2788 0.077 Uiso calc R 1 A .
C C6 0.2630(3) 0.7884(2) 0.21707(19) 0.0460(8) Uani d . 1 A .
H H6 0.2388 0.8554 0.2022 0.055 Uiso calc R 1 . .
C C7 0.3592(3) 0.6783(3) 0.3097(2) 0.0555(9) Uani d . 1 A .
H H7 0.4011 0.6706 0.3564 0.067 Uiso calc R 1 . .
C C8 0.3240(2) 0.7780(2) 0.28632(19) 0.0419(7) Uani d . 1 . .
C C9 0.3798(2) 0.9679(2) 0.29929(19) 0.0414(7) Uani d . 1 . .
C C10 0.3466(2) 0.8763(3) 0.42443(19) 0.0414(7) Uani d . 1 . .
C C11 0.3948(2) 1.0421(2) 0.37121(19) 0.0404(7) Uani d . 1 A .
C C12 0.4248(3) 1.1469(3) 0.3716(2) 0.0517(9) Uani d . 1 . .
H H12 0.4403 1.1826 0.3217 0.062 Uiso calc R 1 A .
C C13 0.4310(3) 1.1972(3) 0.4497(2) 0.0595(10) Uani d . 1 A .
H H13 0.4506 1.2683 0.4522 0.071 Uiso calc R 1 . .
C C14 0.4084(3) 1.1434(3) 0.5240(2) 0.0560(10) Uani d . 1 . .
H H14 0.4129 1.1791 0.5755 0.067 Uiso calc R 1 A .
C C15 0.3795(2) 1.0383(3) 0.5228(2) 0.0500(9) Uani d . 1 A .
H H15 0.3648 1.0021 0.5726 0.060 Uiso calc R 1 . .
C C16 0.3731(2) 0.9880(2) 0.44536(18) 0.0382(7) Uani d . 1 A .
N N1 0.35108(19) 0.86997(19) 0.33529(15) 0.0405(6) Uani d . 1 A .
O O1 0.38753(18) 0.98510(18) 0.22441(13) 0.0569(7) Uani d . 1 A .
O O3 0.32502(19) 0.80458(19) 0.47064(14) 0.0570(7) Uani d . 1 A .

loop_
_atom_site_aniso_label
_atom_site_aniso_U_11
_atom_site_aniso_U_22
_atom_site_aniso_U_33
_atom_site_aniso_U_12
_atom_site_aniso_U_13
_atom_site_aniso_U_23
C1 0.104(8) 0.039(5) 0.040(4) 0.000(5) -0.012(5) 0.007(4)
F1 0.228(7) 0.043(2) 0.060(3) -0.030(4) -0.054(4) 0.018(2)
F2 0.200(6) 0.041(2) 0.105(4) -0.026(3) -0.081(5) 0.001(2)
F3 0.091(4) 0.067(3) 0.114(5) -0.007(3) -0.036(3) 0.013(3)
C1' 0.129(8) 0.038(5) 0.033(5) -0.027(6) 0.005(5) -0.008(4)
F1' 0.146(6) 0.055(4) 0.061(4) -0.008(5) -0.025(5) 0.007(3)
F2' 0.120(5) 0.053(4) 0.075(5) -0.010(4) -0.040(4) -0.014(3)
F3' 0.046(5) 0.055(5) 0.115(8) 0.016(4) -0.029(4) -0.005(5)
C2 0.199(8) 0.028(3) 0.039(3) -0.018(4) 0.000 0.000
C3 0.107(3) 0.0301(17) 0.0400(19) -0.0091(18) 0.004(2) 0.0000(14)
C4 0.095(3) 0.0373(18) 0.0391(18) -0.0116(18) -0.0078(19) 0.0001(14)
C5 0.111(3) 0.0280(17) 0.053(2) 0.0087(18) -0.003(2) 0.0038(15)
C6 0.071(2) 0.0292(15) 0.0377(17) -0.0012(15) -0.0008(16) 0.0028(13)
C7 0.076(2) 0.0424(19) 0.048(2) 0.0042(17) -0.0049(18) 0.0026(16)
C8 0.0587(19) 0.0338(16) 0.0333(16) -0.0039(14) 0.0052(15) -0.0013(13)
C9 0.0523(19) 0.0385(17) 0.0333(17) -0.0040(14) 0.0012(14) 0.0000(13)
C10 0.0429(17) 0.0455(19) 0.0358(17) 0.0020(14) 0.0023(13) 0.0026(15)
C11 0.0427(16) 0.0434(18) 0.0351(17) -0.0030(13) 0.0015(14) -0.0020(13)
C12 0.063(2) 0.0432(19) 0.049(2) -0.0073(16) 0.0010(17) -0.0029(16)
C13 0.062(2) 0.049(2) 0.068(3) -0.0036(17) -0.0006(19) -0.0192(19)
C14 0.0503(19) 0.068(3) 0.049(2) 0.0047(17) -0.0017(16) -0.0275(18)
C15 0.0458(18) 0.068(2) 0.0362(18) 0.0035(16) -0.0020(15) -0.0117(16)
C16 0.0369(16) 0.0454(18) 0.0322(15) 0.0037(13) -0.0015(13) -0.0020(13)
N1 0.0558(15) 0.0345(14) 0.0313(14) -0.0033(12) -0.0005(12) -0.0015(11)
O1 0.0885(18) 0.0518(14) 0.0305(12) -0.0178(12) 0.0006(12) 0.0018(10)
O3 0.0754(16) 0.0545(15) 0.0411(13) -0.0073(12) 0.0015(12) 0.0129(11)

loop_
_atom_type_symbol
_atom_type_description
_atom_type_scat_dispersion_real
_atom_type_scat_dispersion_imag
_atom_type_scat_source
C C 0.0033 0.0016 'International Tables Vol C Tables 4.2.6.8 and 6.1.1.4'
H H 0.0000 0.0000 'International Tables Vol C Tables 4.2.6.8 and 6.1.1.4'
N N 0.0061 0.0033 'International Tables Vol C Tables 4.2.6.8 and 6.1.1.4'
O O 0.0106 0.0060 'International Tables Vol C Tables 4.2.6.8 and 6.1.1.4'
F F 0.0171 0.0103 'International Tables Vol C Tables 4.2.6.8 and 6.1.1.4'

loop_
_geom_angle_atom_site_label_1
_geom_angle_atom_site_label_2
_geom_angle_atom_site_label_3
_geom_angle_site_symmetry_1
_geom_angle_site_symmetry_3
_geom_angle
F1 C1 F2 . . 101.3(5)
F1 C1 F3 . . 102.4(6)
F2 C1 F3 . . 100.0(6)
F1 C1 C2 . . 115.3(6)
F2 C1 C2 . . 114.9(5)
F3 C1 C2 . . 120.1(6)
F1' C1' F2' . . 110.6(6)
F1' C1' F3' . . 114.7(8)
F2' C1' F3' . . 110.6(7)
F1' C1' C2 . . 113.0(6)
F2' C1' C2 . . 109.2(7)
F3' C1' C2 . . 98.1(6)
F1' C1' C1' . 2_565 74.4(6)
F2' C1' C1' . 2_565 89.3(7)
F3' C1' C1' . 2_565 151.2(6)
C2 C1' C1' . 2_565 54.7(4)
F1' C1' F1' . 2_565 80.3(6)
F2' C1' F1' . 2_565 47.8(5)
F3' C1' F1' . 2_565 158.3(7)
C2 C1' F1' . 2_565 89.4(6)
C1' C1' F1' 2_565 2_565 44.8(4)
C1' F1' F2' . 2_565 103.5(6)
C1' F1' C1' . 2_565 60.8(6)
F2' F1' C1' 2_565 2_565 47.0(4)
C1' F2' F1' . 2_565 85.2(6)
C1' C2 C1' . 2_565 70.6(8)
C1' C2 C3 . . 119.1(3)
C1' C2 C3 2_565 . 114.6(4)
C1' C2 C3 . 2_565 114.6(4)
C1' C2 C3 2_565 2_565 119.1(3)
C3 C2 C3 . 2_565 112.9(4)
C1' C2 C1 . 2_565 99.4(6)
C1' C2 C1 2_565 2_565 28.8(4)
C3 C2 C1 . 2_565 100.9(3)
C3 C2 C1 2_565 2_565 107.1(3)
C1' C2 C1 . . 28.8(4)
C1' C2 C1 2_565 . 99.4(6)
C3 C2 C1 . . 107.1(3)
C3 C2 C1 2_565 . 100.9(3)
C1 C2 C1 2_565 . 128.2(7)
C4 C3 C5 . . 118.4(3)
C4 C3 C2 . . 122.7(3)
C5 C3 C2 . . 118.8(3)
C6 C4 C3 . . 120.1(3)
C6 C4 H4 . . 119.9
C3 C4 H4 . . 119.9
C7 C5 C3 . . 121.8(3)
C7 C5 H5 . . 119.1
C3 C5 H5 . . 119.1
C8 C6 C4 . . 120.8(3)
C8 C6 H6 . . 119.6
C4 C6 H6 . . 119.6
C5 C7 C8 . . 118.8(3)
C5 C7 H7 . . 120.6
C8 C7 H7 . . 120.6
C6 C8 C7 . . 120.0(3)
C6 C8 N1 . . 120.3(3)
C7 C8 N1 . . 119.7(3)
O1 C9 N1 . . 125.2(3)
O1 C9 C11 . . 128.9(3)
N1 C9 C11 . . 105.9(2)
O3 C10 N1 . . 125.3(3)
O3 C10 C16 . . 129.3(3)
N1 C10 C16 . . 105.4(3)
C12 C11 C16 . . 121.7(3)
C12 C11 C9 . . 130.1(3)
C16 C11 C9 . . 108.2(3)
C11 C12 C13 . . 117.2(3)
C11 C12 H12 . . 121.4
C13 C12 H12 . . 121.4
C14 C13 C12 . . 121.2(3)
C14 C13 H13 . . 119.4
C12 C13 H13 . . 119.4
C15 C14 C13 . . 121.1(3)
C15 C14 H14 . . 119.5
C13 C14 H14 . . 119.5
C14 C15 C16 . . 117.9(3)
C14 C15 H15 . . 121.0
C16 C15 H15 . . 121.0
C15 C16 C11 . . 120.9(3)
C15 C16 C10 . . 130.1(3)
C11 C16 C10 . . 108.9(3)
C9 N1 C10 . . 111.5(2)
C9 N1 C8 . . 123.5(2)
C10 N1 C8 . . 124.9(2)

loop_
_geom_bond_atom_site_label_1
_geom_bond_atom_site_label_2
_geom_bond_site_symmetry_2
_geom_bond_distance
C1 F1 . 1.382(7)
C1 F2 . 1.401(8)
C1 F3 . 1.422(8)
C1 C2 . 1.632(7)
C1' F1' . 1.329(8)
C1' F2' . 1.332(7)
C1' F3' . 1.339(8)
C1' C2 . 1.423(7)
C1' C1' 2_565 1.645(18)
C1' F1' 2_565 1.815(12)
F1' F2' 2_565 1.350(11)
F1' C1' 2_565 1.815(12)
F2' F1' 2_565 1.350(11)
C2 C1' 2_565 1.423(7)
C2 C3 . 1.540(4)
C2 C3 2_565 1.540(4)
C2 C1 2_565 1.632(7)
C3 C4 . 1.384(5)
C3 C5 . 1.386(5)
C4 C6 . 1.383(4)
C4 H4 . 0.9300
C5 C7 . 1.381(5)
C5 H5 . 0.9300
C6 C8 . 1.370(4)
C6 H6 . 0.9300
C7 C8 . 1.386(4)
C7 H7 . 0.9300
C8 N1 . 1.434(4)
C9 O1 . 1.207(4)
C9 N1 . 1.406(4)
C9 C11 . 1.482(4)
C10 O3 . 1.194(4)
C10 N1 . 1.411(4)
C10 C16 . 1.481(4)
C11 C12 . 1.373(4)
C11 C16 . 1.383(4)
C12 C13 . 1.387(5)
C12 H12 . 0.9300
C13 C14 . 1.386(5)
C13 H13 . 0.9300
C14 C15 . 1.374(5)
C14 H14 . 0.9300
C15 C16 . 1.378(4)
C15 H15 . 0.9300

loop_
_geom_hbond_atom_site_label_D
_geom_hbond_atom_site_label_H
_geom_hbond_atom_site_label_A
_geom_hbond_site_symmetry_A
_geom_hbond_distance_DH
_geom_hbond_distance_HA
_geom_hbond_distance_DA
_geom_hbond_angle_DHA
C15 H15 O1 7_576 0.93 2.42 3.199(4) 141.2

loop_
_geom_torsion_atom_site_label_1
_geom_torsion_atom_site_label_2
_geom_torsion_atom_site_label_3
_geom_torsion_atom_site_label_4
_geom_torsion_site_symmetry_1
_geom_torsion_site_symmetry_4
_geom_torsion
F2' C1' F1' F2' . 2_565 -103.3(7)
F3' C1' F1' F2' . 2_565 130.7(8)
C2 C1' F1' F2' . 2_565 19.4(8)
C1' C1' F1' F2' 2_565 2_565 -20.2(6)
F1' C1' F1' F2' 2_565 2_565 -65.8(7)
F2' C1' F1' C1' . 2_565 -83.2(8)
F3' C1' F1' C1' . 2_565 150.9(8)
C2 C1' F1' C1' . 2_565 39.6(5)
F1' C1' F1' C1' 2_565 2_565 -45.6(4)
F1' C1' F2' F1' . 2_565 54.2(8)
F3' C1' F2' F1' . 2_565 -177.6(8)
C2 C1' F2' F1' . 2_565 -70.8(7)
C1' C1' F2' F1' 2_565 2_565 -18.8(5)
F1' C1' C2 C1' . 2_565 -48.7(5)
F2' C1' C2 C1' . 2_565 74.8(7)
F3' C1' C2 C1' . 2_565 -170.0(9)
F1' C1' C2 C1' 2_565 2_565 30.4(3)
F1' C1' C2 C3 . . 59.2(8)
F2' C1' C2 C3 . . -177.2(5)
F3' C1' C2 C3 . . -62.0(7)
C1' C1' C2 C3 2_565 . 108.0(5)
F1' C1' C2 C3 2_565 . 138.4(4)
F1' C1' C2 C3 . 2_565 -162.7(5)
F2' C1' C2 C3 . 2_565 -39.1(8)
F3' C1' C2 C3 . 2_565 76.1(7)
C1' C1' C2 C3 2_565 2_565 -114.0(5)
F1' C1' C2 C3 2_565 2_565 -83.5(5)
F1' C1' C2 C1 . 2_565 -48.9(7)
F2' C1' C2 C1 . 2_565 74.7(7)
F3' C1' C2 C1 . 2_565 -170.1(6)
C1' C1' C2 C1 2_565 2_565 -0.2(6)
F1' C1' C2 C1 2_565 2_565 30.3(5)
F1' C1' C2 C1 . . 130.9(12)
F2' C1' C2 C1 . . -105.5(12)
F3' C1' C2 C1 . . 9.7(8)
C1' C1' C2 C1 2_565 . 179.7(12)
F1' C1' C2 C1 2_565 . -149.9(11)
F1 C1 C2 C1' . . -42.3(8)
F2 C1 C2 C1' . . 75.0(10)
F3 C1 C2 C1' . . -165.7(13)
F1 C1 C2 C1' . 2_565 -42.0(7)
F2 C1 C2 C1' . 2_565 75.3(7)
F3 C1 C2 C1' . 2_565 -165.4(6)
F1 C1 C2 C3 . . 77.5(7)
F2 C1 C2 C3 . . -165.2(5)
F3 C1 C2 C3 . . -45.9(7)
F1 C1 C2 C3 . 2_565 -164.3(5)
F2 C1 C2 C3 . 2_565 -47.0(7)
F3 C1 C2 C3 . 2_565 72.4(6)
F1 C1 C2 C1 . 2_565 -42.1(5)
F2 C1 C2 C1 . 2_565 75.2(6)
F3 C1 C2 C1 . 2_565 -165.5(7)
C1' C2 C3 C4 . . -3.8(6)
C1' C2 C3 C4 2_565 . 76.8(6)
C3 C2 C3 C4 2_565 . -142.5(4)
C1 C2 C3 C4 2_565 . 103.5(5)
C1 C2 C3 C4 . . -32.4(5)
C1' C2 C3 C5 . . -179.2(5)
C1' C2 C3 C5 2_565 . -98.6(6)
C3 C2 C3 C5 2_565 . 42.1(3)
C1 C2 C3 C5 2_565 . -71.9(5)
C1 C2 C3 C5 . . 152.2(4)
C5 C3 C4 C6 . . -0.5(6)
C2 C3 C4 C6 . . -175.9(3)
C4 C3 C5 C7 . . -1.0(6)
C2 C3 C5 C7 . . 174.6(3)
C3 C4 C6 C8 . . 1.5(5)
C3 C5 C7 C8 . . 1.5(6)
C4 C6 C8 C7 . . -0.9(5)
C4 C6 C8 N1 . . 179.5(3)
C5 C7 C8 C6 . . -0.5(5)
C5 C7 C8 N1 . . 179.0(3)
O1 C9 C11 C12 . . -3.0(6)
N1 C9 C11 C12 . . 178.6(3)
O1 C9 C11 C16 . . 177.2(3)
N1 C9 C11 C16 . . -1.2(3)
C16 C11 C12 C13 . . -1.0(5)
C9 C11 C12 C13 . . 179.2(3)
C11 C12 C13 C14 . . 0.5(5)
C12 C13 C14 C15 . . 0.2(5)
C13 C14 C15 C16 . . -0.4(5)
C14 C15 C16 C11 . . -0.2(5)
C14 C15 C16 C10 . . 178.5(3)
C12 C11 C16 C15 . . 0.9(5)
C9 C11 C16 C15 . . -179.2(3)
C12 C11 C16 C10 . . -178.0(3)
C9 C11 C16 C10 . . 1.8(3)
O3 C10 C16 C15 . . -0.3(6)
N1 C10 C16 C15 . . 179.4(3)
O3 C10 C16 C11 . . 178.6(3)
N1 C10 C16 C11 . . -1.7(3)
O1 C9 N1 C10 . . -178.4(3)
C11 C9 N1 C10 . . 0.0(3)
O1 C9 N1 C8 . . -2.0(5)
C11 C9 N1 C8 . . 176.4(3)
O3 C10 N1 C9 . . -179.3(3)
C16 C10 N1 C9 . . 1.0(3)
O3 C10 N1 C8 . . 4.4(5)
C16 C10 N1 C8 . . -175.3(3)
C6 C8 N1 C9 . . -43.6(4)
C7 C8 N1 C9 . . 136.9(3)
C6 C8 N1 C10 . . 132.3(3)
C7 C8 N1 C10 . . -47.2(4)
